data_7104757
loop_
_publ_author_name
'Shukla, Ruchi'
'Lindeman, Sergey V'
'Rathore, Rajendra'

_publ_section_title
;
 Terphenyl crowns: a new family of receptors containing ethereal
 canopies that direct potassium cation onto benzenoid platforms for
 cation-pi interactions.
;
_journal_issue 37
_journal_name_full 'Chemical communications (Cambridge, England)'
_journal_page_first 5600
_journal_page_last 5602
_journal_paper_doi 10.1039/b912796h
_journal_volume 34
_journal_year 2009
_chemical_formula_sum 'C50 H48 B K O5'
_chemical_formula_weight 778.79
_chemical_name_systematic
;
?
;
_space_group_IT_number 14
_symmetry_cell_setting monoclinic
_symmetry_space_group_name_Hall '-P 2ybc'
_symmetry_space_group_name_H-M 'P 1 21/c 1'
_atom_sites_solution_hydrogens difmap
_atom_sites_solution_primary direct
_atom_sites_solution_secondary difmap
_audit_creation_method SHELXL-97
_cell_angle_alpha 90.00
_cell_angle_beta 94.300(2)
_cell_angle_gamma 90.00
_cell_formula_units_Z 4
_cell_length_a 13.1774(5)
_cell_length_b 15.6866(6)
_cell_length_c 19.6322(7)
_cell_measurement_reflns_used 9444
_cell_measurement_temperature 100(2)
_cell_measurement_theta_max 61
_cell_measurement_theta_min 3
_cell_volume 4046.7(3)
_computing_cell_refinement 'SAINT v7.23A (Bruker, 2005)'
_computing_data_collection 'APEX2 v2.0-2 (Bruker, 2005)'
_computing_data_reduction 'SADABS-2004/1 (Bruker, 2005)'
_computing_molecular_graphics 'XP v5.1 (Bruker, 1998)'
_computing_publication_material 'XCIF v6.12 (Bruker, 2001)'
_computing_structure_refinement 'SHELXL-97 v.97-2 (Sheldrick, 1993-1997)'
_computing_structure_solution 'XS/SHELXTL v6.12 (Bruker, 2001)'
_diffrn_ambient_temperature 100(2)
_diffrn_measured_fraction_theta_full 0.980
_diffrn_measured_fraction_theta_max 0.980
_diffrn_measurement_device_type 'Bruker APEX2 CCD detector'
_diffrn_measurement_method '\w scans'
_diffrn_radiation_monochromator graphite
_diffrn_radiation_source 'fine-focus sealed tube'
_diffrn_radiation_type CuK\a
_diffrn_radiation_wavelength 1.54178
_diffrn_reflns_av_R_equivalents 0.0180
_diffrn_reflns_av_sigmaI/netI 0.0125
_diffrn_reflns_limit_h_max 14
_diffrn_reflns_limit_h_min -14
_diffrn_reflns_limit_k_max 17
_diffrn_reflns_limit_k_min 0
_diffrn_reflns_limit_l_max 22
_diffrn_reflns_limit_l_min 0
_diffrn_reflns_number 25942
_diffrn_reflns_theta_full 66.49
_diffrn_reflns_theta_max 61.49
_diffrn_reflns_theta_min 3.36
_exptl_absorpt_coefficient_mu 1.531
_exptl_absorpt_correction_T_max 0.5795
_exptl_absorpt_correction_T_min 0.4602
_exptl_absorpt_correction_type numerical
_exptl_absorpt_process_details
;
Numerical (based on real shape of the crystal) absorption
correction followed by:
SADABS. Program for empirical absorption correction of
area-detector data. University of Goetingen. Germany.
Sheldrick, G. M. 1996
;
_exptl_crystal_colour colorless
_exptl_crystal_density_diffrn 1.278
_exptl_crystal_density_method 'not measured'
_exptl_crystal_description prism
_exptl_crystal_F_000 1648
_exptl_crystal_size_max 0.60
_exptl_crystal_size_mid 0.60
_exptl_crystal_size_min 0.40
_refine_diff_density_max 0.220
_refine_diff_density_min -0.302
_refine_diff_density_rms 0.032
_refine_ls_extinction_coef 0.00185(9)
_refine_ls_extinction_expression Fc^*^=kFc[1+0.001xFc^2^\l^3^/sin(2\q)]^-1/4^
_refine_ls_extinction_method SHELXL
_refine_ls_goodness_of_fit_ref 1.009
_refine_ls_hydrogen_treatment mixed
_refine_ls_matrix_type full
_refine_ls_number_parameters 716
_refine_ls_number_reflns 6139
_refine_ls_number_restraints 0
_refine_ls_restrained_S_all 1.009
_refine_ls_R_factor_all 0.0284
_refine_ls_R_factor_gt 0.0278
_refine_ls_shift/su_max 0.015
_refine_ls_shift/su_mean 0.002
_refine_ls_structure_factor_coef Fsqd
_refine_ls_weighting_details 'calc w=1/[\s^2^(Fo^2^)+(0.0468P)^2^+1.5411P] where P=(Fo^2^+2Fc^2^)/3'
_refine_ls_weighting_scheme calc
_refine_ls_wR_factor_gt 0.0769
_refine_ls_wR_factor_ref 0.0774
_reflns_number_gt 5989
_reflns_number_total 6139
_reflns_threshold_expression >2sigma(I)
_cod_data_source_file b912796h.txt
_cod_data_source_block raj3sa
_cod_original_sg_symbol_H-M 'P 21/c'
_cod_database_code 7104757

loop_
_symmetry_equiv_pos_as_xyz
'x, y, z'
'-x, y+1/2, -z+1/2'
'-x, -y, -z'
'x, -y-1/2, z-1/2'

loop_
_atom_site_label
_atom_site_type_symbol
_atom_site_fract_x
_atom_site_fract_y
_atom_site_fract_z
_atom_site_U_iso_or_equiv
_atom_site_adp_type
_atom_site_occupancy
_atom_site_symmetry_multiplicity
_atom_site_calc_flag
_atom_site_refinement_flags
_atom_site_disorder_assembly
_atom_site_disorder_group
K1 K 0.73195(2) 0.779076(18) -0.004773(14) 0.02382(10) Uani 1 1 d . A .
O1 O 0.57671(6) 0.64738(6) 0.01014(4) 0.0197(2) Uani 1 1 d . A .
C1 C 0.48705(10) 0.66390(9) -0.03492(7) 0.0208(3) Uani 1 1 d . . .
C2 C 0.51622(11) 0.71301(9) -0.09598(7) 0.0238(3) Uani 1 1 d . A .
O2 O 0.55017(7) 0.79612(6) -0.07565(4) 0.0220(2) Uani 1 1 d . A .
C3 C 0.54937(11) 0.85477(10) -0.13173(7) 0.0272(3) Uani 1 1 d . . .
C4 C 0.59971(11) 0.93557(9) -0.10590(8) 0.0266(3) Uani 1 1 d . A .
O3 O 0.70457(7) 0.92138(6) -0.08505(5) 0.0238(2) Uani 1 1 d . A .
C5 C 0.76990(11) 0.93088(10) -0.13936(8) 0.0278(3) Uani 1 1 d . . .
C6 C 0.86430(12) 0.88027(10) -0.12278(9) 0.0319(4) Uani 0.854(6) 1 d P A 1
H6A H 0.9180(14) 0.8930(11) -0.1545(9) 0.023(4) Uiso 0.854(6) 1 d P A 1
H6B H 0.8918(13) 0.8941(11) -0.0778(9) 0.016(4) Uiso 0.854(6) 1 d P A 1
O4 O 0.83331(11) 0.79188(7) -0.12755(9) 0.0249(5) Uani 0.854(6) 1 d P A 1
C7 C 0.91705(18) 0.73515(12) -0.13152(10) 0.0291(6) Uani 0.854(6) 1 d P A 1
H7A H 0.9663(14) 0.7423(12) -0.0899(10) 0.028(5) Uiso 0.854(6) 1 d P A 1
H7B H 0.9551(15) 0.7466(13) -0.1714(11) 0.035(5) Uiso 0.854(6) 1 d P A 1
C8 C 0.87668(12) 0.64651(10) -0.13603(8) 0.0301(3) Uani 0.854(6) 1 d P A 1
H8A H 0.8253(16) 0.6411(12) -0.1773(11) 0.037(5) Uiso 0.854(6) 1 d P A 1
H8B H 0.9277(15) 0.6039(13) -0.1428(10) 0.031(5) Uiso 0.854(6) 1 d P A 1
C6A C 0.86430(12) 0.88027(10) -0.12278(9) 0.0319(4) Uani 0.146(6) 1 d P A 2
H6A1 H 0.8984 0.8754 -0.1659 0.038 Uiso 0.146(6) 1 calc PR A 2
H6A2 H 0.9090 0.9161 -0.0918 0.038 Uiso 0.146(6) 1 calc PR A 2
O4A O 0.8663(7) 0.7942(5) -0.0924(6) 0.028(3) Uiso 0.146(6) 1 d P A 2
C7A C 0.8624(13) 0.7427(8) -0.1493(7) 0.030(3) Uiso 0.146(6) 1 d P A 2
H7A1 H 0.9156 0.7618 -0.1788 0.036 Uiso 0.146(6) 1 calc PR A 2
H7A2 H 0.7958 0.7513 -0.1751 0.036 Uiso 0.146(6) 1 calc PR A 2
C8A C 0.87668(12) 0.64651(10) -0.13603(8) 0.0301(3) Uani 0.146(6) 1 d P A 2
H8A1 H 0.8486 0.6130 -0.1758 0.036 Uiso 0.146(6) 1 calc PR A 2
H8A2 H 0.9497 0.6324 -0.1271 0.036 Uiso 0.146(6) 1 calc PR A 2
O5 O 0.82224(8) 0.62894(6) -0.07722(5) 0.0282(2) Uani 1 1 d . A .
C11 C 0.74631(9) 0.62980(8) 0.10775(6) 0.0171(3) Uani 1 1 d . A .
C12 C 0.76643(10) 0.69763(8) 0.15329(7) 0.0209(3) Uani 1 1 d . A .
C13 C 0.85477(11) 0.74538(9) 0.15288(7) 0.0241(3) Uani 1 1 d . . .
C14 C 0.92594(11) 0.72548(9) 0.10657(7) 0.0231(3) Uani 1 1 d . A .
C15 C 0.90856(10) 0.65758(8) 0.06245(7) 0.0203(3) Uani 1 1 d . A .
C16 C 0.81916(9) 0.60855(8) 0.06193(6) 0.0170(3) Uani 1 1 d . A .
C21 C 0.64759(9) 0.58380(8) 0.11279(6) 0.0174(3) Uani 1 1 d . . .
C22 C 0.56268(10) 0.59640(8) 0.06608(6) 0.0179(3) Uani 1 1 d . A .
C23 C 0.46936(10) 0.55945(9) 0.07805(7) 0.0208(3) Uani 1 1 d . . .
C24 C 0.46030(10) 0.50977(9) 0.13594(7) 0.0222(3) Uani 1 1 d . A .
C25 C 0.54318(10) 0.49595(9) 0.18229(7) 0.0229(3) Uani 1 1 d . . .
C26 C 0.63547(10) 0.53359(8) 0.17024(7) 0.0204(3) Uani 1 1 d . A .
C31 C 0.80804(9) 0.53431(8) 0.01454(6) 0.0178(3) Uani 1 1 d . . .
C32 C 0.81642(10) 0.54556(9) -0.05574(7) 0.0209(3) Uani 1 1 d . A .
C33 C 0.81614(10) 0.47613(9) -0.09952(7) 0.0249(3) Uani 1 1 d . . .
C34 C 0.80777(10) 0.39401(9) -0.07347(7) 0.0242(3) Uani 1 1 d . A .
C35 C 0.79878(10) 0.38128(9) -0.00438(7) 0.0235(3) Uani 1 1 d . . .
C36 C 0.79879(10) 0.45115(9) 0.03908(7) 0.0203(3) Uani 1 1 d . A .
B1 B 0.77580(11) 1.06806(9) 0.14683(7) 0.0170(3) Uani 1 1 d . . .
C11A C 0.69712(9) 0.98546(8) 0.14544(6) 0.0165(3) Uani 1 1 d . A .
C12A C 0.64027(10) 0.95687(8) 0.08651(7) 0.0197(3) Uani 1 1 d . . .
C13A C 0.57421(10) 0.88734(9) 0.08685(7) 0.0233(3) Uani 1 1 d . A .
C14A C 0.56282(10) 0.84290(9) 0.14651(7) 0.0242(3) Uani 1 1 d . . .
C15A C 0.61852(10) 0.86833(9) 0.20601(7) 0.0225(3) Uani 1 1 d . A .
C16A C 0.68456(10) 0.93730(8) 0.20476(7) 0.0190(3) Uani 1 1 d . . .
C21A C 0.88303(9) 1.03669(8) 0.18804(6) 0.0164(3) Uani 1 1 d . . .
C22A C 0.92927(10) 0.95969(8) 0.17034(6) 0.0179(3) Uani 1 1 d . . .
C23A C 1.01651(10) 0.92756(9) 0.20554(7) 0.0199(3) Uani 1 1 d . . .
C24A C 1.06178(10) 0.97238(9) 0.26075(7) 0.0230(3) Uani 1 1 d . . .
C25A C 1.01959(10) 1.04886(9) 0.27929(7) 0.0243(3) Uani 1 1 d . . .
C26A C 0.93211(10) 1.08008(9) 0.24347(7) 0.0197(3) Uani 1 1 d . . .
C31A C 0.79167(9) 1.09773(8) 0.06804(6) 0.0167(3) Uani 1 1 d . . .
C32A C 0.71258(10) 1.13941(8) 0.02880(7) 0.0188(3) Uani 1 1 d . . .
C33A C 0.72083(10) 1.16370(8) -0.03870(7) 0.0207(3) Uani 1 1 d . . .
C34A C 0.81015(11) 1.14812(9) -0.07001(7) 0.0224(3) Uani 1 1 d . . .
C35A C 0.88957(10) 1.10746(9) -0.03298(7) 0.0233(3) Uani 1 1 d . . .
C36A C 0.87974(10) 1.08256(8) 0.03440(7) 0.0190(3) Uani 1 1 d . . .
C41A C 0.73173(9) 1.14921(8) 0.18915(6) 0.0169(3) Uani 1 1 d . . .
C42A C 0.75836(10) 1.23368(9) 0.17470(7) 0.0215(3) Uani 1 1 d . . .
C43A C 0.72680(10) 1.30291(9) 0.21219(7) 0.0249(3) Uani 1 1 d . . .
C44A C 0.66802(10) 1.29060(9) 0.26700(7) 0.0233(3) Uani 1 1 d . . .
C45A C 0.64131(11) 1.20805(9) 0.28335(7) 0.0236(3) Uani 1 1 d . . .
C46A C 0.67219(10) 1.13977(9) 0.24502(7) 0.0195(3) Uani 1 1 d . . .
H1A H 0.4374(11) 0.6965(9) -0.0097(7) 0.017(3) Uiso 1 1 d . . .
H1B H 0.4562(11) 0.6099(10) -0.0501(7) 0.020(4) Uiso 1 1 d . . .
H2A H 0.4570(12) 0.7166(9) -0.1275(8) 0.026(4) Uiso 1 1 d . . .
H2B H 0.5691(12) 0.6835(10) -0.1181(8) 0.024(4) Uiso 1 1 d . . .
H3A H 0.5847(12) 0.8285(10) -0.1698(9) 0.031(4) Uiso 1 1 d . . .
H3B H 0.4808(14) 0.8653(11) -0.1496(9) 0.037(4) Uiso 1 1 d . . .
H4A H 0.5924(12) 0.9807(11) -0.1419(8) 0.031(4) Uiso 1 1 d . . .
H4B H 0.5665(12) 0.9565(10) -0.0641(8) 0.030(4) Uiso 1 1 d . . .
H5A H 0.7867(12) 0.9917(11) -0.1453(8) 0.033(4) Uiso 1 1 d . . .
H5B H 0.7355(12) 0.9091(10) -0.1837(9) 0.031(4) Uiso 1 1 d . . .
H12 H 0.7171(12) 0.7108(10) 0.1865(8) 0.026(4) Uiso 1 1 d . . .
H13 H 0.8658(12) 0.7925(11) 0.1849(8) 0.029(4) Uiso 1 1 d . . .
H14 H 0.9867(13) 0.7583(10) 0.1049(8) 0.024(4) Uiso 1 1 d . . .
H15 H 0.9593(12) 0.6426(10) 0.0317(8) 0.027(4) Uiso 1 1 d . . .
H23 H 0.4100(12) 0.5689(10) 0.0462(8) 0.026(4) Uiso 1 1 d . . .
H24 H 0.3948(13) 0.4854(10) 0.1423(8) 0.029(4) Uiso 1 1 d . . .
H25 H 0.5356(11) 0.4611(10) 0.2226(8) 0.023(4) Uiso 1 1 d . . .
H26 H 0.6926(12) 0.5256(10) 0.2019(8) 0.026(4) Uiso 1 1 d . . .
H33 H 0.8211(12) 0.4851(10) -0.1480(9) 0.031(4) Uiso 1 1 d . . .
H34 H 0.8077(12) 0.3462(10) -0.1039(8) 0.027(4) Uiso 1 1 d . . .
H35 H 0.7943(12) 0.3241(11) 0.0142(8) 0.030(4) Uiso 1 1 d . . .
H36 H 0.7946(11) 0.4423(10) 0.0869(8) 0.025(4) Uiso 1 1 d . . .
H12A H 0.6468(11) 0.9861(9) 0.0444(8) 0.019(4) Uiso 1 1 d . . .
H13A H 0.5374(12) 0.8698(10) 0.0464(8) 0.027(4) Uiso 1 1 d . . .
H14A H 0.5161(12) 0.7950(10) 0.1469(8) 0.027(4) Uiso 1 1 d . . .
H15A H 0.6107(11) 0.8377(10) 0.2485(8) 0.024(4) Uiso 1 1 d . . .
H16A H 0.7248(11) 0.9522(9) 0.2469(8) 0.021(4) Uiso 1 1 d . . .
H22A H 0.8964(11) 0.9265(10) 0.1334(8) 0.021(4) Uiso 1 1 d . . .
H23A H 1.0468(11) 0.8733(10) 0.1916(7) 0.024(4) Uiso 1 1 d . . .
H24A H 1.1245(13) 0.9502(10) 0.2863(8) 0.029(4) Uiso 1 1 d . . .
H25A H 1.0524(12) 1.0790(10) 0.3182(8) 0.029(4) Uiso 1 1 d . . .
H26A H 0.9049(12) 1.1339(10) 0.2580(8) 0.024(4) Uiso 1 1 d . . .
H32A H 0.6495(12) 1.1522(9) 0.0505(7) 0.022(4) Uiso 1 1 d . . .
H33A H 0.6640(12) 1.1920(10) -0.0630(8) 0.021(4) Uiso 1 1 d . . .
H34A H 0.8143(12) 1.1655(10) -0.1164(9) 0.028(4) Uiso 1 1 d . . .
H35A H 0.9518(12) 1.0944(10) -0.0539(8) 0.027(4) Uiso 1 1 d . . .
H36A H 0.9372(11) 1.0520(9) 0.0574(7) 0.016(3) Uiso 1 1 d . . .
H42A H 0.8019(12) 1.2446(9) 0.1368(8) 0.022(4) Uiso 1 1 d . . .
H43A H 0.7467(12) 1.3598(11) 0.1984(8) 0.027(4) Uiso 1 1 d . . .
H44A H 0.6450(12) 1.3381(10) 0.2927(8) 0.027(4) Uiso 1 1 d . . .
H45A H 0.6004(13) 1.1969(11) 0.3219(9) 0.033(4) Uiso 1 1 d . . .
H46A H 0.6492(11) 1.0843(10) 0.2571(7) 0.022(4) Uiso 1 1 d . . .

loop_
_atom_site_aniso_label
_atom_site_aniso_U_11
_atom_site_aniso_U_22
_atom_site_aniso_U_33
_atom_site_aniso_U_23
_atom_site_aniso_U_13
_atom_site_aniso_U_12
K1 0.01980(17) 0.02668(18) 0.02435(17) 0.00798(12) -0.00246(12) 0.00079(11)
O1 0.0163(4) 0.0243(5) 0.0181(5) 0.0029(4) -0.0007(4) -0.0007(4)
C1 0.0165(6) 0.0243(7) 0.0209(7) -0.0024(6) -0.0035(5) 0.0005(6)
C2 0.0227(7) 0.0293(8) 0.0185(7) -0.0017(6) -0.0038(6) -0.0020(6)
O2 0.0228(5) 0.0249(5) 0.0177(5) 0.0033(4) -0.0031(4) -0.0012(4)
C3 0.0234(8) 0.0360(8) 0.0213(7) 0.0104(6) -0.0045(6) -0.0009(6)
C4 0.0250(7) 0.0275(8) 0.0272(8) 0.0087(6) 0.0006(6) 0.0053(6)
O3 0.0226(5) 0.0284(5) 0.0201(5) 0.0039(4) 0.0004(4) -0.0022(4)
C5 0.0308(8) 0.0288(8) 0.0244(8) 0.0046(6) 0.0060(6) -0.0062(6)
C6 0.0278(8) 0.0274(8) 0.0417(10) 0.0051(7) 0.0099(7) -0.0068(6)
O4 0.0209(7) 0.0238(7) 0.0305(10) 0.0045(5) 0.0044(6) -0.0013(5)
C7 0.0241(13) 0.0346(11) 0.0300(11) 0.0041(8) 0.0118(10) 0.0027(8)
C8 0.0337(8) 0.0324(8) 0.0259(8) 0.0038(6) 0.0129(7) 0.0033(7)
C6A 0.0278(8) 0.0274(8) 0.0417(10) 0.0051(7) 0.0099(7) -0.0068(6)
C8A 0.0337(8) 0.0324(8) 0.0259(8) 0.0038(6) 0.0129(7) 0.0033(7)
O5 0.0422(6) 0.0244(5) 0.0197(5) 0.0037(4) 0.0139(4) 0.0057(4)
C11 0.0177(6) 0.0171(6) 0.0159(6) 0.0040(5) -0.0020(5) 0.0021(5)
C12 0.0240(7) 0.0197(7) 0.0190(7) 0.0002(5) 0.0006(6) 0.0026(6)
C13 0.0312(8) 0.0180(7) 0.0224(7) -0.0003(6) -0.0033(6) -0.0027(6)
C14 0.0230(7) 0.0205(7) 0.0248(7) 0.0060(6) -0.0036(6) -0.0050(6)
C15 0.0188(7) 0.0235(7) 0.0183(7) 0.0050(6) 0.0003(5) 0.0004(6)
C16 0.0176(6) 0.0181(6) 0.0148(6) 0.0038(5) -0.0023(5) 0.0022(5)
C21 0.0184(6) 0.0164(6) 0.0177(6) -0.0026(5) 0.0036(5) 0.0016(5)
C22 0.0209(7) 0.0171(6) 0.0161(6) -0.0021(5) 0.0039(5) 0.0018(5)
C23 0.0171(7) 0.0234(7) 0.0221(7) -0.0041(5) 0.0017(6) 0.0013(5)
C24 0.0199(7) 0.0228(7) 0.0249(7) -0.0034(6) 0.0078(6) -0.0021(6)
C25 0.0259(7) 0.0226(7) 0.0212(7) 0.0007(6) 0.0075(6) 0.0003(6)
C26 0.0215(7) 0.0218(7) 0.0178(7) -0.0013(5) 0.0012(6) 0.0023(5)
C31 0.0117(6) 0.0226(7) 0.0193(6) -0.0009(5) 0.0009(5) 0.0006(5)
C32 0.0181(6) 0.0240(7) 0.0206(7) 0.0017(6) 0.0023(5) 0.0030(5)
C33 0.0248(7) 0.0323(8) 0.0177(7) -0.0029(6) 0.0022(5) 0.0056(6)
C34 0.0206(7) 0.0249(7) 0.0268(7) -0.0075(6) 0.0002(6) 0.0026(6)
C35 0.0203(7) 0.0214(7) 0.0286(8) -0.0015(6) 0.0007(6) -0.0008(6)
C36 0.0180(6) 0.0243(7) 0.0185(7) -0.0001(5) 0.0007(5) -0.0010(5)
B1 0.0158(7) 0.0198(7) 0.0155(7) -0.0006(6) 0.0013(6) -0.0006(6)
C11A 0.0137(6) 0.0180(6) 0.0182(6) -0.0014(5) 0.0039(5) 0.0036(5)
C12A 0.0179(6) 0.0215(7) 0.0198(7) -0.0012(6) 0.0027(5) 0.0000(5)
C13A 0.0193(7) 0.0243(7) 0.0260(8) -0.0074(6) 0.0006(6) -0.0029(6)
C14A 0.0190(7) 0.0191(7) 0.0355(8) -0.0046(6) 0.0083(6) -0.0032(6)
C15A 0.0234(7) 0.0195(7) 0.0258(7) 0.0014(6) 0.0097(6) 0.0020(5)
C16A 0.0193(6) 0.0193(7) 0.0187(7) -0.0015(5) 0.0040(5) 0.0023(5)
C21A 0.0160(6) 0.0195(6) 0.0143(6) 0.0020(5) 0.0051(5) -0.0030(5)
C22A 0.0186(6) 0.0192(7) 0.0162(6) -0.0005(5) 0.0023(5) -0.0033(5)
C23A 0.0186(6) 0.0203(7) 0.0211(7) 0.0023(5) 0.0049(5) 0.0013(5)
C24A 0.0157(6) 0.0311(8) 0.0219(7) 0.0023(6) -0.0006(5) 0.0017(6)
C25A 0.0213(7) 0.0318(8) 0.0192(7) -0.0050(6) -0.0028(5) -0.0013(6)
C26A 0.0187(6) 0.0223(7) 0.0185(7) -0.0034(5) 0.0034(5) -0.0003(5)
C31A 0.0182(6) 0.0146(6) 0.0171(6) -0.0025(5) 0.0002(5) -0.0038(5)
C32A 0.0178(6) 0.0199(7) 0.0191(7) -0.0012(5) 0.0029(5) -0.0009(5)
C33A 0.0225(7) 0.0203(7) 0.0186(7) 0.0009(5) -0.0020(5) 0.0000(6)
C34A 0.0285(7) 0.0240(7) 0.0148(7) 0.0012(5) 0.0032(6) -0.0020(6)
C35A 0.0215(7) 0.0277(7) 0.0213(7) 0.0010(6) 0.0070(6) -0.0009(6)
C36A 0.0173(6) 0.0217(7) 0.0179(7) 0.0005(5) 0.0004(5) -0.0006(5)
C41A 0.0131(6) 0.0211(7) 0.0159(6) 0.0003(5) -0.0033(5) -0.0002(5)
C42A 0.0200(7) 0.0230(7) 0.0219(7) -0.0016(6) 0.0035(6) -0.0030(5)
C43A 0.0247(7) 0.0197(7) 0.0299(8) -0.0025(6) -0.0007(6) -0.0034(6)
C44A 0.0239(7) 0.0234(7) 0.0219(7) -0.0063(6) -0.0026(6) 0.0053(6)
C45A 0.0256(7) 0.0282(8) 0.0175(7) -0.0001(6) 0.0043(6) 0.0062(6)
C46A 0.0205(7) 0.0201(7) 0.0179(7) 0.0020(5) 0.0013(5) 0.0022(5)

loop_
_atom_type_symbol
_atom_type_description
_atom_type_scat_dispersion_real
_atom_type_scat_dispersion_imag
_atom_type_scat_source
C C 0.0181 0.0091 'International Tables Vol C Tables 4.2.6.8 and 6.1.1.4'
H H 0.0000 0.0000 'International Tables Vol C Tables 4.2.6.8 and 6.1.1.4'
B B 0.0090 0.0039 'International Tables Vol C Tables 4.2.6.8 and 6.1.1.4'
O O 0.0492 0.0322 'International Tables Vol C Tables 4.2.6.8 and 6.1.1.4'
K K 0.3868 1.0657 'International Tables Vol C Tables 4.2.6.8 and 6.1.1.4'

loop_
_geom_angle_atom_site_label_1
_geom_angle_atom_site_label_2
_geom_angle_atom_site_label_3
_geom_angle
_geom_angle_site_symmetry_1
_geom_angle_site_symmetry_3
_geom_angle_publ_flag
O4A K1 O2 106.0(3) . . ?
O4A K1 O3 66.91(19) . . ?
O2 K1 O3 63.14(3) . . ?
O4A K1 O4 15.7(2) . . ?
O2 K1 O4 90.64(4) . . ?
O3 K1 O4 60.39(3) . . ?
O4A K1 O1 130.6(2) . . ?
O2 K1 O1 61.44(3) . . ?
O3 K1 O1 124.57(3) . . ?
O4 K1 O1 120.53(4) . . ?
O4A K1 O5 56.27(17) . . ?
O2 K1 O5 101.51(3) . . ?
O3 K1 O5 113.66(3) . . ?
O4 K1 O5 55.52(3) . . ?
O1 K1 O5 78.56(3) . . ?
O4A K1 C16 96.2(2) . . ?
O2 K1 C16 125.50(3) . . ?
O3 K1 C16 163.10(3) . . ?
O4 K1 C16 103.39(4) . . ?
O1 K1 C16 66.25(3) . . ?
O5 K1 C16 52.73(3) . . ?
O4A K1 C15 79.4(2) . . ?
O2 K1 C15 149.33(3) . . ?
O3 K1 C15 141.18(3) . . ?
O4 K1 C15 91.04(4) . . ?
O1 K1 C15 91.74(3) . . ?
O5 K1 C15 55.66(3) . . ?
C16 K1 C15 25.49(3) . . ?
O4A K1 C11 121.3(2) . . ?
O2 K1 C11 115.58(3) . . ?
O3 K1 C11 170.66(3) . . ?
O4 K1 C11 128.72(4) . . ?
O1 K1 C11 54.89(3) . . ?
O5 K1 C11 75.66(3) . . ?
C16 K1 C11 25.44(3) . . ?
C15 K1 C11 44.15(3) . . ?
O4A K1 C13A 143.80(16) . . ?
O2 K1 C13A 70.12(3) . . ?
O3 K1 C13A 80.44(3) . . ?
O4 K1 C13A 140.84(4) . . ?
O1 K1 C13A 80.60(3) . . ?
O5 K1 C13A 159.02(3) . . ?
C16 K1 C13A 115.62(4) . . ?
C15 K1 C13A 123.02(4) . . ?
C11 K1 C13A 90.42(3) . . ?
O4A K1 C14 85.9(3) . . ?
O2 K1 C14 165.91(3) . . ?
O3 K1 C14 129.93(3) . . ?
O4 K1 C14 100.77(4) . . ?
O1 K1 C14 105.19(3) . . ?
O5 K1 C14 78.71(3) . . ?
C16 K1 C14 43.87(3) . . ?
C15 K1 C14 24.21(3) . . ?
C11 K1 C14 50.58(3) . . ?
C13A K1 C14 104.69(4) . . ?
O4A K1 C12 127.0(3) . . ?
O2 K1 C12 124.71(3) . . ?
O3 K1 C12 147.66(3) . . ?
O4 K1 C12 140.33(4) . . ?
O1 K1 C12 71.76(3) . . ?
O5 K1 C12 96.15(3) . . ?
C16 K1 C12 43.43(3) . . ?
C15 K1 C12 49.51(3) . . ?
C11 K1 C12 24.53(3) . . ?
C13A K1 C12 74.95(4) . . ?
C14 K1 C12 41.91(3) . . ?
C22 O1 C1 115.99(10) . . ?
C22 O1 K1 128.44(7) . . ?
C1 O1 K1 110.88(7) . . ?
O1 C1 C2 109.55(11) . . ?
O1 C1 H1A 109.1(8) . . ?
C2 C1 H1A 110.7(8) . . ?
O1 C1 H1B 109.5(9) . . ?
C2 C1 H1B 109.2(8) . . ?
H1A C1 H1B 108.9(12) . . ?
O2 C2 C1 109.88(11) . . ?
O2 C2 K1 48.89(6) . . ?
C1 C2 K1 89.43(8) . . ?
O2 C2 H2A 110.4(9) . . ?
C1 C2 H2A 107.5(9) . . ?
K1 C2 H2A 157.9(9) . . ?
O2 C2 H2B 110.0(9) . . ?
C1 C2 H2B 110.5(9) . . ?
K1 C2 H2B 77.3(9) . . ?
H2A C2 H2B 108.5(13) . . ?
C2 O2 C3 112.81(10) . . ?
C2 O2 K1 107.59(7) . . ?
C3 O2 K1 114.56(7) . . ?
O2 C3 C4 107.75(11) . . ?
O2 C3 K1 43.80(6) . . ?
C4 C3 K1 77.61(8) . . ?
O2 C3 H3A 109.5(9) . . ?
C4 C3 H3A 112.4(9) . . ?
K1 C3 H3A 93.3(9) . . ?
O2 C3 H3B 110.2(10) . . ?
C4 C3 H3B 111.0(10) . . ?
K1 C3 H3B 152.7(10) . . ?
H3A C3 H3B 106.0(14) . . ?
O3 C4 C3 111.02(12) . . ?
O3 C4 K1 45.99(6) . . ?
C3 C4 K1 77.88(8) . . ?
O3 C4 H4A 110.7(9) . . ?
C3 C4 H4A 110.0(9) . . ?
K1 C4 H4A 155.0(9) . . ?
O3 C4 H4B 106.6(9) . . ?
C3 C4 H4B 109.9(9) . . ?
K1 C4 H4B 89.7(9) . . ?
H4A C4 H4B 108.6(13) . . ?
C5 O3 C4 113.21(10) . . ?
C5 O3 K1 116.99(8) . . ?
C4 O3 K1 111.99(8) . . ?
O3 C5 C6 108.75(12) . . ?
O3 C5 H5A 110.0(9) . . ?
C6 C5 H5A 110.4(10) . . ?
O3 C5 H5B 110.6(9) . . ?
C6 C5 H5B 108.7(9) . . ?
H5A C5 H5B 108.4(13) . . ?
O4 C6 C5 105.63(13) . . ?
O4 C6 K1 55.89(8) . . ?
C5 C6 K1 86.28(8) . . ?
O4 C6 H6A 111.2(10) . . ?
C5 C6 H6A 112.1(10) . . ?
K1 C6 H6A 160.8(10) . . ?
O4 C6 H6B 111.3(10) . . ?
C5 C6 H6B 109.5(10) . . ?
K1 C6 H6B 69.7(10) . . ?
H6A C6 H6B 107.2(14) . . ?
C7 O4 C6 112.73(14) . . ?
C7 O4 K1 114.62(12) . . ?
C6 O4 K1 99.25(10) . . ?
O4 C7 C8 108.17(17) . . ?
O4 C7 H7A 109.9(11) . . ?
C8 C7 H7A 110.9(11) . . ?
O4 C7 H7B 112.0(12) . . ?
C8 C7 H7B 109.1(12) . . ?
H7A C7 H7B 106.8(15) . . ?
O5 C8 C7 109.30(13) . . ?
O5 C8 H8A 106.4(11) . . ?
C7 C8 H8A 109.7(11) . . ?
O5 C8 H8B 112.0(11) . . ?
C7 C8 H8B 113.9(11) . . ?
H8A C8 H8B 105.1(16) . . ?
C7A O4A K1 120.2(8) . . ?
O4A C7A K1 39.7(5) . . ?
O4A C7A H7B 105.0(15) . . ?
K1 C7A H7B 141.5(13) . . ?
O4A C7A H7A1 108.2 . . ?
K1 C7A H7A1 147.7 . . ?
H7B C7A H7A1 23.8 . . ?
O4A C7A H7A2 108.2 . . ?
K1 C7A H7A2 85.5 . . ?
H7B C7A H7A2 128.9 . . ?
H7A1 C7A H7A2 107.4 . . ?
C32 O5 C8 118.20(11) . . ?
C32 O5 K1 124.02(7) . . ?
C8 O5 K1 117.76(8) . . ?
C12 C11 C16 118.89(12) . . ?
C12 C11 C21 116.57(11) . . ?
C16 C11 C21 124.54(11) . . ?
C12 C11 K1 83.34(8) . . ?
C16 C11 K1 74.96(7) . . ?
C21 C11 K1 112.94(8) . . ?
C13 C12 C11 121.70(13) . . ?
C13 C12 K1 81.04(8) . . ?
C11 C12 K1 72.13(7) . . ?
C13 C12 H12 119.4(9) . . ?
C11 C12 H12 118.9(9) . . ?
K1 C12 H12 119.1(9) . . ?
C12 C13 C14 119.42(13) . . ?
C12 C13 K1 75.42(8) . . ?
C14 C13 K1 74.92(8) . . ?
C12 C13 H13 119.4(9) . . ?
C14 C13 H13 121.1(9) . . ?
K1 C13 H13 120.2(9) . . ?
C15 C14 C13 119.68(13) . . ?
C15 C14 K1 72.61(8) . . ?
C13 C14 K1 81.42(8) . . ?
C15 C14 H14 119.6(9) . . ?
C13 C14 H14 120.7(9) . . ?
K1 C14 H14 116.4(9) . . ?
C14 C15 C16 121.72(13) . . ?
C14 C15 K1 83.18(8) . . ?
C16 C15 K1 74.99(7) . . ?
C14 C15 H15 119.4(9) . . ?
C16 C15 H15 118.8(9) . . ?
K1 C15 H15 113.7(9) . . ?
C11 C16 C15 118.56(12) . . ?
C11 C16 C31 123.05(11) . . ?
C15 C16 C31 118.35(11) . . ?
C11 C16 K1 79.60(7) . . ?
C15 C16 K1 79.53(7) . . ?
C31 C16 K1 112.79(8) . . ?
C26 C21 C22 118.23(12) . . ?
C26 C21 C11 118.58(11) . . ?
C22 C21 C11 122.81(11) . . ?
O1 C22 C23 123.11(11) . . ?
O1 C22 C21 116.89(11) . . ?
C23 C22 C21 119.99(12) . . ?
C24 C23 C22 120.08(12) . . ?
C24 C23 H23 119.7(9) . . ?
C22 C23 H23 120.2(9) . . ?
C25 C24 C23 120.86(12) . . ?
C25 C24 H24 121.6(9) . . ?
C23 C24 H24 117.6(9) . . ?
C24 C25 C26 118.63(13) . . ?
C24 C25 H25 119.9(9) . . ?
C26 C25 H25 121.5(9) . . ?
C25 C26 C21 122.21(13) . . ?
C25 C26 H26 119.7(9) . . ?
C21 C26 H26 118.1(9) . . ?
C36 C31 C32 118.10(12) . . ?
C36 C31 C16 121.36(11) . . ?
C32 C31 C16 120.27(12) . . ?
O5 C32 C33 123.58(12) . . ?
O5 C32 C31 115.49(11) . . ?
C33 C32 C31 120.91(13) . . ?
C32 C33 C34 119.66(13) . . ?
C32 C33 H33 119.8(10) . . ?
C34 C33 H33 120.6(10) . . ?
C35 C34 C33 120.52(13) . . ?
C35 C34 H34 120.1(9) . . ?
C33 C34 H34 119.4(9) . . ?
C34 C35 C36 119.46(13) . . ?
C34 C35 H35 120.8(9) . . ?
C36 C35 H35 119.7(9) . . ?
C35 C36 C31 121.34(13) . . ?
C35 C36 H36 119.5(9) . . ?
C31 C36 H36 119.1(9) . . ?
C31A B1 C21A 112.41(10) . . ?
C31A B1 C41A 109.26(10) . . ?
C21A B1 C41A 107.71(10) . . ?
C31A B1 C11A 109.22(10) . . ?
C21A B1 C11A 106.65(10) . . ?
C41A B1 C11A 111.59(10) . . ?
C12A C11A C16A 114.94(12) . . ?
C12A C11A B1 123.88(11) . . ?
C16A C11A B1 121.17(11) . . ?
C13A C12A C11A 122.69(13) . . ?
C13A C12A H12A 118.5(9) . . ?
C11A C12A H12A 118.8(9) . . ?
C14A C13A C12A 120.40(13) . . ?
C14A C13A K1 108.29(9) . . ?
C12A C13A K1 88.91(8) . . ?
C14A C13A H13A 119.1(10) . . ?
C12A C13A H13A 120.5(10) . . ?
K1 C13A H13A 72.3(9) . . ?
C13A C14A C15A 118.92(13) . . ?
C13A C14A H14A 120.4(9) . . ?
C15A C14A H14A 120.7(9) . . ?
C16A C15A C14A 120.01(13) . . ?
C16A C15A H15A 120.3(9) . . ?
C14A C15A H15A 119.7(9) . . ?
C15A C16A C11A 123.01(13) . . ?
C15A C16A H16A 118.1(8) . . ?
C11A C16A H16A 118.8(9) . . ?
C26A C21A C22A 115.20(12) . . ?
C26A C21A B1 124.39(11) . . ?
C22A C21A B1 120.36(11) . . ?
C23A C22A C21A 123.04(12) . . ?
C23A C22A H22A 118.9(9) . . ?
C21A C22A H22A 117.9(9) . . ?
C24A C23A C22A 119.68(12) . . ?
C24A C23A H23A 119.6(9) . . ?
C22A C23A H23A 120.7(9) . . ?
C25A C24A C23A 119.16(13) . . ?
C25A C24A H24A 120.3(9) . . ?
C23A C24A H24A 120.5(9) . . ?
C24A C25A C26A 120.39(13) . . ?
C24A C25A H25A 117.7(9) . . ?
C26A C25A H25A 121.9(9) . . ?
C25A C26A C21A 122.53(13) . . ?
C25A C26A H26A 117.9(9) . . ?
C21A C26A H26A 119.6(9) . . ?
C36A C31A C32A 115.26(11) . . ?
C36A C31A B1 124.41(11) . . ?
C32A C31A B1 120.31(11) . . ?
C33A C32A C31A 122.71(12) . . ?
C33A C32A H32A 119.1(9) . . ?
C31A C32A H32A 118.2(9) . . ?
C34A C33A C32A 120.17(13) . . ?
C34A C33A H33A 120.9(9) . . ?
C32A C33A H33A 119.0(9) . . ?
C35A C34A C33A 118.73(12) . . ?
C35A C34A H34A 122.5(9) . . ?
C33A C34A H34A 118.8(9) . . ?
C34A C35A C36A 120.45(13) . . ?
C34A C35A H35A 120.4(9) . . ?
C36A C35A H35A 119.1(9) . . ?
C35A C36A C31A 122.67(12) . . ?
C35A C36A H36A 116.9(8) . . ?
C31A C36A H36A 120.4(8) . . ?
C46A C41A C42A 114.84(12) . . ?
C46A C41A B1 123.42(11) . . ?
C42A C41A B1 121.56(11) . . ?
C43A C42A C41A 122.66(13) . . ?
C43A C42A H42A 118.4(9) . . ?
C41A C42A H42A 118.9(9) . . ?
C44A C43A C42A 120.54(13) . . ?
C44A C43A H43A 121.4(9) . . ?
C42A C43A H43A 118.0(9) . . ?
C45A C44A C43A 118.46(13) . . ?
C45A C44A H44A 120.4(9) . . ?
C43A C44A H44A 121.1(9) . . ?
C44A C45A C46A 120.39(13) . . ?
C44A C45A H45A 120.7(10) . . ?
C46A C45A H45A 118.9(10) . . ?
C45A C46A C41A 123.11(13) . . ?
C45A C46A H46A 117.2(9) . . ?
C41A C46A H46A 119.7(9) . . ?

loop_
_geom_bond_atom_site_label_1
_geom_bond_atom_site_label_2
_geom_bond_distance
_geom_bond_site_symmetry_2
_geom_bond_publ_flag
K1 O4A 2.570(7) . ?
K1 O2 2.6917(9) . ?
K1 O3 2.7408(9) . ?
K1 O4 2.8490(13) . ?
K1 O1 2.9374(9) . ?
K1 O5 3.0397(10) . ?
K1 C16 3.1568(12) . ?
K1 C15 3.2139(13) . ?
K1 C11 3.2150(12) . ?
K1 C13A 3.3168(14) . ?
K1 C14 3.3440(14) . ?
K1 C12 3.3552(13) . ?
O1 C22 1.3822(16) . ?
O1 C1 1.4453(15) . ?
C1 C2 1.499(2) . ?
C1 H1A 0.992(15) . ?
C1 H1B 0.977(16) . ?
C2 O2 1.4257(17) . ?
C2 H2A 0.960(17) . ?
C2 H2B 0.966(16) . ?
O2 C3 1.4342(16) . ?
C3 C4 1.501(2) . ?
C3 H3A 0.999(17) . ?
C3 H3B 0.959(18) . ?
C4 O3 1.4289(17) . ?
C4 H4A 1.000(17) . ?
C4 H4B 1.013(17) . ?
O3 C5 1.4274(17) . ?
C5 C6 1.491(2) . ?
C5 H5A 0.988(18) . ?
C5 H5B 1.010(17) . ?
C6 O4 1.4465(19) . ?
C6 H6A 0.998(18) . ?
C6 H6B 0.954(18) . ?
O4 C7 1.424(3) . ?
C7 C8 1.489(2) . ?
C7 H7A 1.01(2) . ?
C7 H7B 0.98(2) . ?
C8 O5 1.4310(17) . ?
C8 H8A 1.02(2) . ?
C8 H8B 0.96(2) . ?
O4A C7A 1.377(18) . ?
C7A H7B 1.33(2) . ?
C7A H7A1 0.9900 . ?
C7A H7A2 0.9900 . ?
O5 C32 1.3781(17) . ?
C11 C12 1.4022(19) . ?
C11 C16 1.4041(18) . ?
C11 C21 1.4974(18) . ?
C12 C13 1.385(2) . ?
C12 H12 0.978(16) . ?
C13 C14 1.390(2) . ?
C13 H13 0.974(17) . ?
C14 C15 1.381(2) . ?
C14 H14 0.955(17) . ?
C15 C16 1.4064(19) . ?
C15 H15 0.964(16) . ?
C16 C31 1.4908(18) . ?
C21 C26 1.3946(19) . ?
C21 C22 1.4065(18) . ?
C22 C23 1.3954(19) . ?
C23 C24 1.390(2) . ?
C23 H23 0.975(16) . ?
C24 C25 1.385(2) . ?
C24 H24 0.961(17) . ?
C25 C26 1.388(2) . ?
C25 H25 0.973(16) . ?
C26 H26 0.948(17) . ?
C31 C36 1.3992(19) . ?
C31 C32 1.4035(18) . ?
C32 C33 1.387(2) . ?
C33 C34 1.393(2) . ?
C33 H33 0.969(17) . ?
C34 C35 1.385(2) . ?
C34 H34 0.958(16) . ?
C35 C36 1.389(2) . ?
C35 H35 0.972(17) . ?
C36 H36 0.955(16) . ?
B1 C31A 1.6435(18) . ?
B1 C21A 1.6499(18) . ?
B1 C41A 1.6494(19) . ?
B1 C11A 1.6584(19) . ?
C11A C12A 1.4039(19) . ?
C11A C16A 1.4083(18) . ?
C12A C13A 1.396(2) . ?
C12A H12A 0.955(15) . ?
C13A C14A 1.381(2) . ?
C13A H13A 0.941(17) . ?
C14A C15A 1.391(2) . ?
C14A H14A 0.972(17) . ?
C15A C16A 1.3899(19) . ?
C15A H15A 0.975(16) . ?
C16A H16A 0.978(16) . ?
C21A C26A 1.4001(19) . ?
C21A C22A 1.4080(18) . ?
C22A C23A 1.3907(19) . ?
C22A H22A 0.968(16) . ?
C23A C24A 1.389(2) . ?
C23A H23A 0.988(16) . ?
C24A C25A 1.383(2) . ?
C24A H24A 0.996(17) . ?
C25A C26A 1.394(2) . ?
C25A H25A 0.971(17) . ?
C26A H26A 0.968(16) . ?
C31A C36A 1.3981(18) . ?
C31A C32A 1.4096(19) . ?
C32A C33A 1.3909(19) . ?
C32A H32A 0.983(15) . ?
C33A C34A 1.390(2) . ?
C33A H33A 0.966(16) . ?
C34A C35A 1.384(2) . ?
C34A H34A 0.957(17) . ?
C35A C36A 1.3946(19) . ?
C35A H35A 0.966(16) . ?
C36A H36A 0.978(15) . ?
C41A C46A 1.4035(18) . ?
C41A C42A 1.4051(19) . ?
C42A C43A 1.393(2) . ?
C42A H42A 0.988(16) . ?
C43A C44A 1.386(2) . ?
C43A H43A 0.975(17) . ?
C44A C45A 1.386(2) . ?
C44A H44A 0.962(17) . ?
C45A C46A 1.3875(19) . ?
C45A H45A 0.976(17) . ?
C46A H46A 0.957(16) . ?

loop_
_geom_torsion_atom_site_label_1
_geom_torsion_atom_site_label_2
_geom_torsion_atom_site_label_3
_geom_torsion_atom_site_label_4
_geom_torsion
_geom_torsion_site_symmetry_1
_geom_torsion_site_symmetry_2
_geom_torsion_site_symmetry_3
_geom_torsion_site_symmetry_4
_geom_torsion_publ_flag
O4A K1 O1 C22 122.6(3) . . . . ?
O2 K1 O1 C22 -150.47(10) . . . . ?
O3 K1 O1 C22 -149.50(9) . . . . ?
O4 K1 O1 C22 137.36(9) . . . . ?
O5 K1 O1 C22 99.54(9) . . . . ?
C16 K1 O1 C22 45.41(9) . . . . ?
C15 K1 O1 C22 45.13(9) . . . . ?
C11 K1 O1 C22 19.13(9) . . . . ?
C13A K1 O1 C22 -78.07(9) . . . . ?
C14 K1 O1 C22 24.72(9) . . . . ?
C12 K1 O1 C22 -0.93(9) . . . . ?
O4A K1 O1 C1 -83.1(3) . . . . ?
O2 K1 O1 C1 3.89(7) . . . . ?
O3 K1 O1 C1 4.86(8) . . . . ?
O4 K1 O1 C1 -68.27(8) . . . . ?
O5 K1 O1 C1 -106.10(8) . . . . ?
C16 K1 O1 C1 -160.23(8) . . . . ?
C15 K1 O1 C1 -160.51(8) . . . . ?
C11 K1 O1 C1 173.50(9) . . . . ?
C13A K1 O1 C1 76.29(8) . . . . ?
C14 K1 O1 C1 179.09(7) . . . . ?
C12 K1 O1 C1 153.43(8) . . . . ?
C22 O1 C1 C2 -174.88(11) . . . . ?
K1 O1 C1 C2 27.27(12) . . . . ?
O1 C1 C2 O2 -67.01(14) . . . . ?
O1 C1 C2 K1 -21.67(10) . . . . ?
O4A K1 C2 O2 -94.78(19) . . . . ?
O3 K1 C2 O2 -31.15(7) . . . . ?
O4 K1 C2 O2 -91.28(8) . . . . ?
O1 K1 C2 O2 131.71(9) . . . . ?
O5 K1 C2 O2 -146.38(8) . . . . ?
C16 K1 C2 O2 164.95(7) . . . . ?
C15 K1 C2 O2 177.34(7) . . . . ?
C11 K1 C2 O2 139.50(7) . . . . ?
C13A K1 C2 O2 49.84(8) . . . . ?
C14 K1 C2 O2 158.69(7) . . . . ?
C12 K1 C2 O2 120.57(7) . . . . ?
O4A K1 C2 C1 147.83(19) . . . . ?
O2 K1 C2 C1 -117.39(12) . . . . ?
O3 K1 C2 C1 -148.55(8) . . . . ?
O4 K1 C2 C1 151.33(8) . . . . ?
O1 K1 C2 C1 14.32(7) . . . . ?
O5 K1 C2 C1 96.23(8) . . . . ?
C16 K1 C2 C1 47.56(9) . . . . ?
C15 K1 C2 C1 59.94(9) . . . . ?
C11 K1 C2 C1 22.11(8) . . . . ?
C13A K1 C2 C1 -67.56(8) . . . . ?
C14 K1 C2 C1 41.29(11) . . . . ?
C12 K1 C2 C1 3.18(9) . . . . ?
C1 C2 O2 C3 -161.92(11) . . . . ?
K1 C2 O2 C3 127.33(11) . . . . ?
C1 C2 O2 K1 70.75(11) . . . . ?
O4A K1 O2 C2 91.94(19) . . . . ?
O3 K1 O2 C2 144.87(8) . . . . ?
O4 K1 O2 C2 88.89(8) . . . . ?
O1 K1 O2 C2 -36.03(7) . . . . ?
O5 K1 O2 C2 34.02(8) . . . . ?
C16 K1 O2 C2 -18.11(9) . . . . ?
C15 K1 O2 C2 -4.24(11) . . . . ?
C11 K1 O2 C2 -45.45(8) . . . . ?
C13A K1 O2 C2 -125.98(8) . . . . ?
C14 K1 O2 C2 -55.43(17) . . . . ?
C12 K1 O2 C2 -71.89(8) . . . . ?
O4A K1 O2 C3 -34.4(2) . . . . ?
O3 K1 O2 C3 18.56(9) . . . . ?
O4 K1 O2 C3 -37.42(9) . . . . ?
O1 K1 O2 C3 -162.34(10) . . . . ?
O5 K1 O2 C3 -92.29(9) . . . . ?
C16 K1 O2 C3 -144.42(9) . . . . ?
C15 K1 O2 C3 -130.54(10) . . . . ?
C11 K1 O2 C3 -171.75(9) . . . . ?
C13A K1 O2 C3 107.72(9) . . . . ?
C14 K1 O2 C3 178.27(13) . . . . ?
C12 K1 O2 C3 161.81(9) . . . . ?
C2 O2 C3 C4 -172.32(11) . . . . ?
K1 O2 C3 C4 -48.77(13) . . . . ?
C2 O2 C3 K1 -123.56(12) . . . . ?
O4A K1 C3 O2 147.1(2) . . . . ?
O3 K1 C3 O2 -155.37(11) . . . . ?
O4 K1 C3 O2 140.70(9) . . . . ?
O1 K1 C3 O2 15.60(8) . . . . ?
O5 K1 C3 O2 92.18(9) . . . . ?
C16 K1 C3 O2 49.74(11) . . . . ?
C15 K1 C3 O2 91.32(12) . . . . ?
C11 K1 C3 O2 10.92(11) . . . . ?
C13A K1 C3 O2 -66.40(9) . . . . ?
C14 K1 C3 O2 -176.8(2) . . . . ?
C12 K1 C3 O2 -26.45(12) . . . . ?
O4A K1 C3 C4 -80.0(2) . . . . ?
O2 K1 C3 C4 132.84(14) . . . . ?
O3 K1 C3 C4 -22.54(7) . . . . ?
O4 K1 C3 C4 -86.47(8) . . . . ?
O1 K1 C3 C4 148.44(8) . . . . ?
O5 K1 C3 C4 -134.99(8) . . . . ?
C16 K1 C3 C4 -177.43(7) . . . . ?
C15 K1 C3 C4 -135.84(10) . . . . ?
C11 K1 C3 C4 143.76(8) . . . . ?
C13A K1 C3 C4 66.44(8) . . . . ?
C14 K1 C3 C4 -44.0(3) . . . . ?
C12 K1 C3 C4 106.39(9) . . . . ?
O2 C3 C4 O3 64.66(15) . . . . ?
K1 C3 C4 O3 32.46(9) . . . . ?
O2 C3 C4 K1 32.20(9) . . . . ?
O4A K1 C4 O3 -37.6(2) . . . . ?
O2 K1 C4 O3 -159.63(11) . . . . ?
O4 K1 C4 O3 -49.64(8) . . . . ?
O1 K1 C4 O3 -168.02(8) . . . . ?
O5 K1 C4 O3 -84.15(9) . . . . ?
C16 K1 C4 O3 -129.20(14) . . . . ?
C15 K1 C4 O3 -20.27(17) . . . . ?
C11 K1 C4 O3 160.28(8) . . . . ?
C13A K1 C4 O3 117.49(9) . . . . ?
C14 K1 C4 O3 33.73(12) . . . . ?
C12 K1 C4 O3 115.07(9) . . . . ?
O4A K1 C4 C3 98.2(2) . . . . ?
O2 K1 C4 C3 -23.78(7) . . . . ?
O3 K1 C4 C3 135.85(13) . . . . ?
O4 K1 C4 C3 86.21(9) . . . . ?
O1 K1 C4 C3 -32.17(9) . . . . ?
O5 K1 C4 C3 51.70(9) . . . . ?
C16 K1 C4 C3 6.65(19) . . . . ?
C15 K1 C4 C3 115.57(13) . . . . ?
C11 K1 C4 C3 -63.87(12) . . . . ?
C13A K1 C4 C3 -106.66(9) . . . . ?
C14 K1 C4 C3 169.58(8) . . . . ?
C12 K1 C4 C3 -109.08(9) . . . . ?
C3 C4 O3 C5 88.03(14) . . . . ?
K1 C4 O3 C5 134.88(12) . . . . ?
C3 C4 O3 K1 -46.85(13) . . . . ?
O4A K1 O3 C5 5.6(3) . . . . ?
O2 K1 O3 C5 -117.88(9) . . . . ?
O4 K1 O3 C5 -10.29(9) . . . . ?
O1 K1 O3 C5 -118.83(9) . . . . ?
O5 K1 O3 C5 -26.60(10) . . . . ?
C16 K1 O3 C5 7.05(16) . . . . ?
C15 K1 O3 C5 37.42(11) . . . . ?
C11 K1 O3 C5 157.69(18) . . . . ?
C13A K1 O3 C5 169.66(9) . . . . ?
C14 K1 O3 C5 68.45(10) . . . . ?
C12 K1 O3 C5 128.96(9) . . . . ?
O4A K1 O3 C4 138.7(3) . . . . ?
O2 K1 O3 C4 15.17(8) . . . . ?
O4 K1 O3 C4 122.76(9) . . . . ?
O1 K1 O3 C4 14.21(9) . . . . ?
O5 K1 O3 C4 106.45(8) . . . . ?
C16 K1 O3 C4 140.10(12) . . . . ?
C15 K1 O3 C4 170.47(8) . . . . ?
C11 K1 O3 C4 -69.3(2) . . . . ?
C13A K1 O3 C4 -57.29(9) . . . . ?
C14 K1 O3 C4 -158.51(8) . . . . ?
C12 K1 O3 C4 -97.99(10) . . . . ?
C4 O3 C5 C6 -155.50(12) . . . . ?
K1 O3 C5 C6 -23.00(14) . . . . ?
O3 C5 C6 O4 69.36(16) . . . . ?
O3 C5 C6 K1 16.36(10) . . . . ?
O4A K1 C6 O4 38.5(6) . . . . ?
O2 K1 C6 O4 -81.12(11) . . . . ?
O3 K1 C6 O4 -123.28(12) . . . . ?
O1 K1 C6 O4 -33.92(13) . . . . ?
O5 K1 C6 O4 19.68(10) . . . . ?
C16 K1 C6 O4 54.55(11) . . . . ?
C15 K1 C6 O4 71.62(11) . . . . ?
C11 K1 C6 O4 65.88(13) . . . . ?
C13A K1 C6 O4 -150.85(10) . . . . ?
C14 K1 C6 O4 96.15(11) . . . . ?
C12 K1 C6 O4 105.71(11) . . . . ?
O4A K1 C6 C5 150.2(7) . . . . ?
O2 K1 C6 C5 30.61(9) . . . . ?
O3 K1 C6 C5 -11.56(8) . . . . ?
O4 K1 C6 C5 111.73(15) . . . . ?
O1 K1 C6 C5 77.81(10) . . . . ?
O5 K1 C6 C5 131.41(9) . . . . ?
C16 K1 C6 C5 166.28(8) . . . . ?
C15 K1 C6 C5 -176.65(9) . . . . ?
C11 K1 C6 C5 177.61(8) . . . . ?
C13A K1 C6 C5 -39.12(10) . . . . ?
C14 K1 C6 C5 -152.12(9) . . . . ?
C12 K1 C6 C5 -142.56(8) . . . . ?
C5 C6 O4 C7 163.99(16) . . . . ?
K1 C6 O4 C7 -121.73(19) . . . . ?
C5 C6 O4 K1 -74.28(13) . . . . ?
O4A K1 O4 C7 51.3(6) . . . . ?
O2 K1 O4 C7 -139.59(14) . . . . ?
O3 K1 O4 C7 162.15(16) . . . . ?
O1 K1 O4 C7 -82.85(15) . . . . ?
O5 K1 O4 C7 -36.04(13) . . . . ?
C16 K1 O4 C7 -12.75(15) . . . . ?
C15 K1 O4 C7 9.78(14) . . . . ?
C11 K1 O4 C7 -15.37(16) . . . . ?
C13A K1 O4 C7 162.07(12) . . . . ?
C14 K1 O4 C7 32.10(15) . . . . ?
C12 K1 O4 C7 15.32(17) . . . . ?
O4A K1 O4 C6 -69.0(6) . . . . ?
O2 K1 O4 C6 100.06(10) . . . . ?
O3 K1 O4 C6 41.80(9) . . . . ?
O1 K1 O4 C6 156.80(9) . . . . ?
O5 K1 O4 C6 -156.39(12) . . . . ?
C16 K1 O4 C6 -133.09(10) . . . . ?
C15 K1 O4 C6 -110.57(10) . . . . ?
C11 K1 O4 C6 -135.72(9) . . . . ?
C13A K1 O4 C6 41.72(14) . . . . ?
C14 K1 O4 C6 -88.25(10) . . . . ?
C12 K1 O4 C6 -105.03(10) . . . . ?
C6 O4 C7 C8 179.85(14) . . . . ?
K1 O4 C7 C8 67.29(19) . . . . ?
O4 C7 C8 O5 -58.8(2) . . . . ?
O2 K1 O4A C7A -54.9(11) . . . . ?
O3 K1 O4A C7A -105.6(12) . . . . ?
O4 K1 O4A C7A -43.5(11) . . . . ?
O1 K1 O4A C7A 11.0(13) . . . . ?
O5 K1 O4A C7A 38.4(10) . . . . ?
C16 K1 O4A C7A 74.8(11) . . . . ?
C15 K1 O4A C7A 94.0(11) . . . . ?
C11 K1 O4A C7A 79.5(12) . . . . ?
C13A K1 O4A C7A -132.9(9) . . . . ?
C14 K1 O4A C7A 117.6(11) . . . . ?
C12 K1 O4A C7A 108.5(11) . . . . ?
O2 K1 C7A O4A 128.0(11) . . . . ?
O3 K1 C7A O4A 67.5(10) . . . . ?
O4 K1 C7A O4A 51.9(9) . . . . ?
O1 K1 C7A O4A -171.1(10) . . . . ?
O5 K1 C7A O4A -129.2(13) . . . . ?
C16 K1 C7A O4A -106.3(11) . . . . ?
C15 K1 C7A O4A -82.5(11) . . . . ?
C11 K1 C7A O4A -111.1(10) . . . . ?
C13A K1 C7A O4A 76.8(14) . . . . ?
C14 K1 C7A O4A -62.6(11) . . . . ?
C12 K1 C7A O4A -87.6(10) . . . . ?
C7 C8 O5 C32 -152.79(15) . . . . ?
C7 C8 O5 K1 25.38(17) . . . . ?
O4A K1 O5 C32 163.1(3) . . . . ?
O2 K1 O5 C32 -95.16(10) . . . . ?
O3 K1 O5 C32 -160.69(9) . . . . ?
O4 K1 O5 C32 -177.92(11) . . . . ?
O1 K1 O5 C32 -37.77(9) . . . . ?
C16 K1 O5 C32 30.98(9) . . . . ?
C15 K1 O5 C32 62.35(9) . . . . ?
C11 K1 O5 C32 18.59(9) . . . . ?
C13A K1 O5 C32 -31.18(15) . . . . ?
C14 K1 O5 C32 70.47(10) . . . . ?
C12 K1 O5 C32 32.17(10) . . . . ?
O4A K1 O5 C8 -14.9(3) . . . . ?
O2 K1 O5 C8 86.79(10) . . . . ?
O3 K1 O5 C8 21.26(11) . . . . ?
O4 K1 O5 C8 4.02(10) . . . . ?
O1 K1 O5 C8 144.18(10) . . . . ?
C16 K1 O5 C8 -147.07(11) . . . . ?
C15 K1 O5 C8 -115.70(11) . . . . ?
C11 K1 O5 C8 -159.46(10) . . . . ?
C13A K1 O5 C8 150.77(11) . . . . ?
C14 K1 O5 C8 -107.58(10) . . . . ?
C12 K1 O5 C8 -145.88(10) . . . . ?
O4A K1 C11 C12 111.4(3) . . . . ?
O2 K1 C11 C12 -118.15(8) . . . . ?
O3 K1 C11 C12 -38.3(2) . . . . ?
O4 K1 C11 C12 128.30(8) . . . . ?
O1 K1 C11 C12 -128.27(8) . . . . ?
O5 K1 C11 C12 145.77(8) . . . . ?
C16 K1 C11 C12 122.34(11) . . . . ?
C15 K1 C11 C12 90.70(9) . . . . ?
C13A K1 C11 C12 -50.09(8) . . . . ?
C14 K1 C11 C12 58.72(8) . . . . ?
O4A K1 C11 C16 -10.9(3) . . . . ?
O2 K1 C11 C16 119.51(7) . . . . ?
O3 K1 C11 C16 -160.62(17) . . . . ?
O4 K1 C11 C16 5.95(10) . . . . ?
O1 K1 C11 C16 109.39(8) . . . . ?
O5 K1 C11 C16 23.43(7) . . . . ?
C15 K1 C11 C16 -31.64(7) . . . . ?
C13A K1 C11 C16 -172.43(8) . . . . ?
C14 K1 C11 C16 -63.62(8) . . . . ?
C12 K1 C11 C16 -122.34(11) . . . . ?
O4A K1 C11 C21 -132.5(3) . . . . ?
O2 K1 C11 C21 -2.08(9) . . . . ?
O3 K1 C11 C21 77.8(2) . . . . ?
O4 K1 C11 C21 -115.63(9) . . . . ?
O1 K1 C11 C21 -12.19(7) . . . . ?
O5 K1 C11 C21 -98.15(8) . . . . ?
C16 K1 C11 C21 -121.58(12) . . . . ?
C15 K1 C11 C21 -153.22(10) . . . . ?
C13A K1 C11 C21 65.99(8) . . . . ?
C14 K1 C11 C21 174.79(10) . . . . ?
C12 K1 C11 C21 116.07(12) . . . . ?
C16 C11 C12 C13 1.78(19) . . . . ?
C21 C11 C12 C13 -179.30(12) . . . . ?
K1 C11 C12 C13 -66.95(12) . . . . ?
C16 C11 C12 K1 68.73(10) . . . . ?
C21 C11 C12 K1 -112.35(10) . . . . ?
O4A K1 C12 C13 42.5(3) . . . . ?
O2 K1 C12 C13 -157.08(8) . . . . ?
O3 K1 C12 C13 -63.25(10) . . . . ?
O4 K1 C12 C13 53.98(10) . . . . ?
O1 K1 C12 C13 170.13(9) . . . . ?
O5 K1 C12 C13 94.34(8) . . . . ?
C16 K1 C12 C13 95.71(9) . . . . ?
C15 K1 C12 C13 61.27(8) . . . . ?
C11 K1 C12 C13 127.57(12) . . . . ?
C13A K1 C12 C13 -105.01(8) . . . . ?
C14 K1 C12 C13 28.85(8) . . . . ?
O4A K1 C12 C11 -85.1(3) . . . . ?
O2 K1 C12 C11 75.35(8) . . . . ?
O3 K1 C12 C11 169.17(7) . . . . ?
O4 K1 C12 C11 -73.59(10) . . . . ?
O1 K1 C12 C11 42.55(7) . . . . ?
O5 K1 C12 C11 -33.23(8) . . . . ?
C16 K1 C12 C11 -31.86(7) . . . . ?
C15 K1 C12 C11 -66.31(8) . . . . ?
C13A K1 C12 C11 127.42(8) . . . . ?
C14 K1 C12 C11 -98.72(9) . . . . ?
C11 C12 C13 C14 -0.5(2) . . . . ?
K1 C12 C13 C14 -62.92(12) . . . . ?
C11 C12 C13 K1 62.45(11) . . . . ?
O4A K1 C13 C12 -145.32(19) . . . . ?
O2 K1 C13 C12 34.46(11) . . . . ?
O3 K1 C13 C12 139.44(8) . . . . ?
O4 K1 C13 C12 -141.61(8) . . . . ?
O1 K1 C13 C12 -9.41(8) . . . . ?
O5 K1 C13 C12 -88.49(8) . . . . ?
C16 K1 C13 C12 -62.72(8) . . . . ?
C15 K1 C13 C12 -96.49(9) . . . . ?
C11 K1 C13 C12 -28.92(7) . . . . ?
C13A K1 C13 C12 70.35(8) . . . . ?
C14 K1 C13 C12 -126.56(13) . . . . ?
O4A K1 C13 C14 -18.8(2) . . . . ?
O2 K1 C13 C14 161.02(7) . . . . ?
O3 K1 C13 C14 -94.00(9) . . . . ?
O4 K1 C13 C14 -15.05(9) . . . . ?
O1 K1 C13 C14 117.16(8) . . . . ?
O5 K1 C13 C14 38.08(8) . . . . ?
C16 K1 C13 C14 63.85(8) . . . . ?
C15 K1 C13 C14 30.08(8) . . . . ?
C11 K1 C13 C14 97.64(9) . . . . ?
C13A K1 C13 C14 -163.08(8) . . . . ?
C12 K1 C13 C14 126.56(13) . . . . ?
C12 C13 C14 C15 -1.1(2) . . . . ?
K1 C13 C14 C15 -64.29(11) . . . . ?
C12 C13 C14 K1 63.18(12) . . . . ?
O4A K1 C14 C15 -72.91(19) . . . . ?
O2 K1 C14 C15 75.78(16) . . . . ?
O3 K1 C14 C15 -128.02(8) . . . . ?
O4 K1 C14 C15 -67.80(8) . . . . ?
O1 K1 C14 C15 58.18(8) . . . . ?
O5 K1 C14 C15 -16.52(8) . . . . ?
C16 K1 C14 C15 30.37(8) . . . . ?
C11 K1 C14 C15 64.10(8) . . . . ?
C13A K1 C14 C15 142.23(8) . . . . ?
C12 K1 C14 C15 96.18(9) . . . . ?
O4A K1 C14 C13 162.19(19) . . . . ?
O2 K1 C14 C13 -49.12(17) . . . . ?
O3 K1 C14 C13 107.09(8) . . . . ?
O4 K1 C14 C13 167.31(8) . . . . ?
O1 K1 C14 C13 -66.71(8) . . . . ?
O5 K1 C14 C13 -141.41(8) . . . . ?
C16 K1 C14 C13 -94.52(9) . . . . ?
C15 K1 C14 C13 -124.89(12) . . . . ?
C11 K1 C14 C13 -60.79(8) . . . . ?
C13A K1 C14 C13 17.33(9) . . . . ?
C12 K1 C14 C13 -28.71(7) . . . . ?
C13 C14 C15 C16 1.4(2) . . . . ?
K1 C14 C15 C16 -67.63(11) . . . . ?
C13 C14 C15 K1 69.00(12) . . . . ?
O4A K1 C15 C14 104.0(2) . . . . ?
O2 K1 C15 C14 -152.45(8) . . . . ?
O3 K1 C15 C14 74.50(10) . . . . ?
O4 K1 C15 C14 114.54(8) . . . . ?
O1 K1 C15 C14 -124.87(8) . . . . ?
O5 K1 C15 C14 160.26(9) . . . . ?
C16 K1 C15 C14 -125.47(12) . . . . ?
C11 K1 C15 C14 -93.89(9) . . . . ?
C13A K1 C15 C14 -44.96(9) . . . . ?
C12 K1 C15 C14 -60.82(8) . . . . ?
O4A K1 C15 C16 -130.5(2) . . . . ?
O2 K1 C15 C16 -26.98(11) . . . . ?
O3 K1 C15 C16 -160.03(7) . . . . ?
O4 K1 C15 C16 -119.99(8) . . . . ?
O1 K1 C15 C16 0.60(8) . . . . ?
O5 K1 C15 C16 -74.27(8) . . . . ?
C11 K1 C15 C16 31.58(7) . . . . ?
C13A K1 C15 C16 80.51(8) . . . . ?
C14 K1 C15 C16 125.47(12) . . . . ?
C12 K1 C15 C16 64.65(8) . . . . ?
C12 C11 C16 C15 -1.50(18) . . . . ?
C21 C11 C16 C15 179.68(12) . . . . ?
K1 C11 C16 C15 71.92(10) . . . . ?
C12 C11 C16 C31 176.07(12) . . . . ?
C21 C11 C16 C31 -2.76(19) . . . . ?
K1 C11 C16 C31 -110.51(11) . . . . ?
C12 C11 C16 K1 -73.42(11) . . . . ?
C21 C11 C16 K1 107.76(11) . . . . ?
C14 C15 C16 C11 -0.04(19) . . . . ?
K1 C15 C16 C11 -71.96(10) . . . . ?
C14 C15 C16 C31 -177.72(12) . . . . ?
K1 C15 C16 C31 110.36(10) . . . . ?
C14 C15 C16 K1 71.92(12) . . . . ?
O4A K1 C16 C11 170.6(3) . . . . ?
O2 K1 C16 C11 -74.64(8) . . . . ?
O3 K1 C16 C11 169.33(10) . . . . ?
O4 K1 C16 C11 -175.23(8) . . . . ?
O1 K1 C16 C11 -57.46(7) . . . . ?
O5 K1 C16 C11 -151.05(9) . . . . ?
C15 K1 C16 C11 121.88(11) . . . . ?
C13A K1 C16 C11 8.40(8) . . . . ?
C14 K1 C16 C11 93.07(8) . . . . ?
C12 K1 C16 C11 30.67(7) . . . . ?
O4A K1 C16 C15 48.7(3) . . . . ?
O2 K1 C16 C15 163.48(7) . . . . ?
O3 K1 C16 C15 47.45(15) . . . . ?
O4 K1 C16 C15 62.89(8) . . . . ?
O1 K1 C16 C15 -179.34(8) . . . . ?
O5 K1 C16 C15 87.07(8) . . . . ?
C11 K1 C16 C15 -121.88(11) . . . . ?
C13A K1 C16 C15 -113.48(8) . . . . ?
C14 K1 C16 C15 -28.81(7) . . . . ?
C12 K1 C16 C15 -91.21(8) . . . . ?
O4A K1 C16 C31 -67.8(3) . . . . ?
O2 K1 C16 C31 46.99(9) . . . . ?
O3 K1 C16 C31 -69.05(15) . . . . ?
O4 K1 C16 C31 -53.60(9) . . . . ?
O1 K1 C16 C31 64.16(8) . . . . ?
O5 K1 C16 C31 -29.42(7) . . . . ?
C15 K1 C16 C31 -116.49(12) . . . . ?
C11 K1 C16 C31 121.62(12) . . . . ?
C13A K1 C16 C31 130.02(8) . . . . ?
C14 K1 C16 C31 -145.30(10) . . . . ?
C12 K1 C16 C31 152.29(10) . . . . ?
C12 C11 C21 C26 -69.63(15) . . . . ?
C16 C11 C21 C26 109.22(14) . . . . ?
K1 C11 C21 C26 -163.69(9) . . . . ?
C12 C11 C21 C22 103.06(14) . . . . ?
C16 C11 C21 C22 -78.09(16) . . . . ?
K1 C11 C21 C22 9.00(14) . . . . ?
C1 O1 C22 C23 2.56(17) . . . . ?
K1 O1 C22 C23 155.83(9) . . . . ?
C1 O1 C22 C21 -176.23(11) . . . . ?
K1 O1 C22 C21 -22.96(15) . . . . ?
C26 C21 C22 O1 179.16(11) . . . . ?
C11 C21 C22 O1 6.44(18) . . . . ?
C26 C21 C22 C23 0.32(18) . . . . ?
C11 C21 C22 C23 -172.39(12) . . . . ?
O1 C22 C23 C24 -179.10(11) . . . . ?
C21 C22 C23 C24 -0.34(19) . . . . ?
C22 C23 C24 C25 -0.2(2) . . . . ?
C23 C24 C25 C26 0.8(2) . . . . ?
C24 C25 C26 C21 -0.8(2) . . . . ?
C22 C21 C26 C25 0.25(19) . . . . ?
C11 C21 C26 C25 173.27(12) . . . . ?
C11 C16 C31 C36 -59.39(17) . . . . ?
C15 C16 C31 C36 118.18(13) . . . . ?
K1 C16 C31 C36 -151.67(10) . . . . ?
C11 C16 C31 C32 126.75(13) . . . . ?
C15 C16 C31 C32 -55.68(16) . . . . ?
K1 C16 C31 C32 34.47(13) . . . . ?
C8 O5 C32 C33 -30.63(19) . . . . ?
K1 O5 C32 C33 151.32(10) . . . . ?
C8 O5 C32 C31 150.91(12) . . . . ?
K1 O5 C32 C31 -27.13(15) . . . . ?
C36 C31 C32 O5 178.13(11) . . . . ?
C16 C31 C32 O5 -7.81(17) . . . . ?
C36 C31 C32 C33 -0.37(19) . . . . ?
C16 C31 C32 C33 173.69(12) . . . . ?
O5 C32 C33 C34 -178.60(12) . . . . ?
C31 C32 C33 C34 -0.2(2) . . . . ?
C32 C33 C34 C35 0.6(2) . . . . ?
C33 C34 C35 C36 -0.4(2) . . . . ?
C34 C35 C36 C31 -0.2(2) . . . . ?
C32 C31 C36 C35 0.59(19) . . . . ?
C16 C31 C36 C35 -173.40(12) . . . . ?
C31A B1 C11A C12A -10.41(16) . . . . ?
C21A B1 C11A C12A -132.13(12) . . . . ?
C41A B1 C11A C12A 110.50(13) . . . . ?
C31A B1 C11A C16A 168.20(11) . . . . ?
C21A B1 C11A C16A 46.48(15) . . . . ?
C41A B1 C11A C16A -70.89(14) . . . . ?
C16A C11A C12A C13A 1.60(18) . . . . ?
B1 C11A C12A C13A -179.71(12) . . . . ?
C11A C12A C13A C14A -0.5(2) . . . . ?
C11A C12A C13A K1 -111.14(12) . . . . ?
O4A K1 C13A C14A -149.9(5) . . . . ?
O2 K1 C13A C14A 119.99(10) . . . . ?
O3 K1 C13A C14A -175.25(10) . . . . ?
O4 K1 C13A C14A -175.18(9) . . . . ?
O1 K1 C13A C14A 57.08(9) . . . . ?
O5 K1 C13A C14A 50.52(15) . . . . ?
C16 K1 C13A C14A -0.77(10) . . . . ?
C15 K1 C13A C14A -28.85(11) . . . . ?
C11 K1 C13A C14A 2.82(9) . . . . ?
C14 K1 C13A C14A -46.29(10) . . . . ?
C12 K1 C13A C14A -16.43(9) . . . . ?
O4A K1 C13A C12A -28.1(5) . . . . ?
O2 K1 C13A C12A -118.22(9) . . . . ?
O3 K1 C13A C12A -53.46(8) . . . . ?
O4 K1 C13A C12A -53.39(11) . . . . ?
O1 K1 C13A C12A 178.87(9) . . . . ?
O5 K1 C13A C12A 172.32(8) . . . . ?
C16 K1 C13A C12A 121.02(8) . . . . ?
C15 K1 C13A C12A 92.94(9) . . . . ?
C11 K1 C13A C12A 124.62(9) . . . . ?
C14 K1 C13A C12A 75.51(9) . . . . ?
C12 K1 C13A C12A 105.37(9) . . . . ?
C12A C13A C14A C15A -0.3(2) . . . . ?
K1 C13A C14A C15A 99.55(12) . . . . ?
C13A C14A C15A C16A -0.19(19) . . . . ?
C14A C15A C16A C11A 1.5(2) . . . . ?
C12A C11A C16A C15A -2.09(18) . . . . ?
B1 C11A C16A C15A 179.18(11) . . . . ?
C31A B1 C21A C26A 112.71(13) . . . . ?
C41A B1 C21A C26A -7.71(16) . . . . ?
C11A B1 C21A C26A -127.62(12) . . . . ?
C31A B1 C21A C22A -70.22(14) . . . . ?
C41A B1 C21A C22A 169.36(10) . . . . ?
C11A B1 C21A C22A 49.46(14) . . . . ?
C26A C21A C22A C23A 0.95(18) . . . . ?
B1 C21A C22A C23A -176.38(11) . . . . ?
C21A C22A C23A C24A -0.20(19) . . . . ?
C22A C23A C24A C25A -0.66(19) . . . . ?
C23A C24A C25A C26A 0.7(2) . . . . ?
C24A C25A C26A C21A 0.1(2) . . . . ?
C22A C21A C26A C25A -0.91(18) . . . . ?
B1 C21A C26A C25A 176.31(12) . . . . ?
C21A B1 C31A C36A 12.27(17) . . . . ?
C41A B1 C31A C36A 131.79(12) . . . . ?
C11A B1 C31A C36A -105.90(13) . . . . ?
C21A B1 C31A C32A -169.58(11) . . . . ?
C41A B1 C31A C32A -50.07(15) . . . . ?
C11A B1 C31A C32A 72.25(14) . . . . ?
C36A C31A C32A C33A 0.20(18) . . . . ?
B1 C31A C32A C33A -178.11(12) . . . . ?
C31A C32A C33A C34A -0.8(2) . . . . ?
C32A C33A C34A C35A 0.6(2) . . . . ?
C33A C34A C35A C36A 0.1(2) . . . . ?
C34A C35A C36A C31A -0.8(2) . . . . ?
C32A C31A C36A C35A 0.59(19) . . . . ?
B1 C31A C36A C35A 178.82(12) . . . . ?
C31A B1 C41A C46A 152.95(12) . . . . ?
C21A B1 C41A C46A -84.66(14) . . . . ?
C11A B1 C41A C46A 32.06(16) . . . . ?
C31A B1 C41A C42A -32.15(16) . . . . ?
C21A B1 C41A C42A 90.24(14) . . . . ?
C11A B1 C41A C42A -153.04(12) . . . . ?
C46A C41A C42A C43A -0.99(19) . . . . ?
B1 C41A C42A C43A -176.31(12) . . . . ?
C41A C42A C43A C44A 1.0(2) . . . . ?
C42A C43A C44A C45A -0.2(2) . . . . ?
C43A C44A C45A C46A -0.6(2) . . . . ?
C44A C45A C46A C41A 0.7(2) . . . . ?
C42A C41A C46A C45A 0.15(19) . . . . ?
B1 C41A C46A C45A 175.36(12) . . . . ?
